data_2101401
loop_
_publ_author_name
'Karle, J. M.'
'Lin, Ai. J.'

_publ_section_title
;
 Correlation of the crystal structures of diastereomeric artemisinin
 derivatives with their proton NMR spectra in CDCl~3~
;
_journal_issue 6
_journal_name_full 'Acta Crystallographica Section B'
_journal_page_first 1063
_journal_page_last 1068
_journal_paper_doi 10.1107/S0108768195005581
_journal_volume 51
_journal_year 1995
_chemical_formula_sum 'C24 H31 N O9'
_chemical_formula_weight 477.5
_symmetry_cell_setting monoclinic
_symmetry_space_group_name_Hall 'C 2y'
_symmetry_space_group_name_H-M 'C 1 2 1'
_cell_angle_alpha 90.0
_cell_angle_beta 114.32(2)
_cell_angle_gamma 90.0
_cell_formula_units_Z 4
_cell_length_a 26.555(3)
_cell_length_b 8.7370(10)
_cell_length_c 11.4940(10)
_cell_volume 2430.1(6)
_diffrn_radiation_type Cu
_diffrn_radiation_wavelength 1.54184
_exptl_absorpt_coefficient_mu 0.84
_exptl_crystal_density_diffrn 1.305
_cod_data_source_file cr0493.cif
_cod_data_source_block cr0493a
_cod_original_cell_volume 2430.0(5)
_cod_original_formula_sum 'C24 H31 N1 O9'
_cod_database_code 2101401

loop_
_atom_site_label
_atom_site_fract_x
_atom_site_fract_y
_atom_site_fract_z
_atom_site_U_iso_or_equiv
O(1) .58400(10) .7511 .6544(3) .0560(10)
O(2) .6250(2) .6494(6) .7428(3) .075(2)
C(3) .6719(2) .7347(9) .8126(5) .076(2)
C(4) .6589(2) .8803(9) .8696(5) .082(3)
C(5) .6521(2) 1.0205(8) .7879(5) .081(3)
C(5a) .6083(2) 1.0113(7) .6494(5) .061(2)
C(6) .6128(3) 1.1442(8) .5673(7) .100(4)
C(7) .5727(3) 1.1301(9) .4312(7) .109(4)
C(8) .5765(2) .9783(8) .3727(5) .082(3)
C(8a) .5662(2) .8458(7) .4485(4) .058(2)
C(9) .5654(2) .6852(8) .3971(4) .064(2)
C(10) .6225(2) .6310(7) .4166(3) .052(2)
O(11) .66130(10) .6513(5) .5456(2) .0560(10)
C(12) .6632(2) .7963(7) .6032(4) .051(2)
C(12a) .6068(2) .8530(6) .5893(4) .044(2)
O(13) .69980(10) .7740(6) .7312(2) .078(2)
C(14) .7098(3) .6248(12) .91296(5) .136(4)
C(15) .6069(5) 1.2967(9) .6247(9) .151(7)
C(16) .5244(2) .6641(12) .2577(5) .115(3)
O(17) .64030(10) .7070(5) .3315(2) .0460(10)
C(18) .6796(2) .6215(7) .3026(3) .048(2)
C(19) .6509(2) .4922(7) .21110(4) .049(2)
C(20) .6062(2) .5231(8) .0967(4) .072(2)
C(21) .5788(2) .4029(9) .0171(5) .084(3)
C(22) .5955(2) .2556(9) .0540(5) .071(2)
C(23) .6395(2) .2248(8) .1625(5) .086(3)
C(24) .6671(2) .3434(8) .2416(5) .068(2)
N(25) .5633(3) .1279(11) -.0293(7) .118(4)
O(26) .5258(3) .1604(11) -.1307(6) .198(4)
O(27) .5776(3) -.0015(9) .0081(7) .147(4)
C(28) .7061(2) .7356(7) .2469(4) .058(2)
C(29) .7427(2) .8476(8) .3451(4) .064(2)
O(30) .7624(2) .8274(7) .4564(3) .113(2)
O(31) .7527(2) .9697(7) .2920(3) .107(2)
H(4A) .6886 .8983 .9515 .080
H(4B) .6252 .8643 .8800 .080
H(5A) .6424 1.1043 .8286 .080
H(5B) .6871 1.0410 .7850 .080
H(5a) .5730 1.0232 .6525 .080
H(6) .6489 1.1400 .5672 .080
H(7A) .5360 1.1413 .4268 .080
H(7B) .5798 1.2104 .3830 .080
H(8A) .5492 .9748 .2861 .080
H(8B) .6126 .9676 .3738 .080
H(8a) .5289 .8629 .4386 .080
H(9) .5524 .6219 .4472 .080
H(10) .6203 .5233 .3985 .080
H(12) .6753 .8753 .5625 .080
H(14A) .7435 .6765 .9650 .080
H(14B) .7181 .5392 .8712 .080
H(14C) .6919 .5893 .9650 .080
H(15A) .6333 1.3019 .7120 .080
H(15B) .5703 1.3055 .6209 .080
H(15C) .6135 1.3789 .5773 .080
H(16A) .4886 .6990 .2471 .080
H(16B) .5225 .5577 .2354 .080
H(16C) .5366 .7222 .2032 .080
H(18) .7071 .5733 .3765 .080
H(20) .5943 .6266 .0730 .080
H(21) .5484 .4227 -.0633 .080
H(23) .6516 .1211 .1848 .080
H(24) .6983 .3214 .3200 .080
H(28A) .7281 .6811 .2118 .080
H(28B) .6776 .7914 .1802 .080
H(31) .784(3) 1.060(9) .374(6) .12(2)

loop_
_geom_angle_atom_site_label_1
_geom_angle_atom_site_label_2
_geom_angle_atom_site_label_3
_geom_angle
O(2) O(1) C(12a) 112.8(3)
O(2) C(3) C(4) 112.7(5)
C(4) C(3) O(13) 110.1(6)
C(4) C(3) C(14) 113.4(5)
C(3) C(4) C(5) 113.4(5)
C(5) C(5a) C(6) 112.4(5)
C(6) C(5a) C(12a) 113.5(5)
C(5a) C(6) C(15) 110.4(7)
C(6) C(7) C(8) 112.9(6)
C(8) C(8a) C(9) 116.8(5)
C(9) C(8a) C(12a) 109.9(4)
C(8a) C(9) C(16) 114.1(5)
C(9) C(10) O(11) 111.5(4)
O(11) C(10) O(17) 110.9(4)
O(11) C(12) C(12a) 113.4(4)
C(12a) C(12) O(13) 112.4(4)
O(1) C(12a) C(8a) 105.0(3)
O(1) C(12a) C(12) 110.4(4)
C(8a) C(12a) C(12) 109.4(4)
C(10) O(17) C(18) 113.5(4)
O(17) C(18) C(28) 105.5(4)
C(18) C(19) C(20) 120.1(5)
C(20) C(19) C(24) 118.9(5)
C(20) C(21) C(22) 119.5(5)
C(21) C(22) N(25) 118.5(5)
C(22) C(23) C(24) 119.2(6)
C(22) N(25) O(26) 117.9(9)
O(26) N(25) O(27) 124.8(9)
C(28) C(29) O(30) 125.2(6)
O(30) C(29) O(31) 122.9(6)
O(1) O(2) C(3) 108.2(4)
O(2) C(3) O(13) 109.2(4)
O(2) C(3) C(14) 104.8(6)
O(13) C(3) C(14) 106.4(5)
C(4) C(5) C(5a) 116.6(5)
C(5) C(5a) C(12a) 112.3(4)
C(5a) C(6) C(7) 112.4(6)
C(7) C(6) C(15) 111.7(6)
C(7) C(8) C(8a) 110.3(6)
C(8) C(8a) C(12a) 110.8(4)
C(8a) C(9) C(10) 112.3(4)
C(10) C(9) C(16) 110.7(5)
C(9) C(10) O(17) 110.5(4)
C(10) O(11) C(12) 117.9(4)
O(11) C(12) O(13) 104.0(4)
O(1) C(12a) C(5a) 105.1(4)
C(5a) C(12a) C(8a) 112.8(4)
C(5a) C(12a) C(12) 113.7(4)
C(3) O(13) C(12) 113.1(3)
O(17) C(18) C(19) 110.2(3)
C(19) C(18) C(28) 112.7(4)
C(18) C(19) C(24) 120.9(3)
C(19) C(20) C(21) 119.3(6)
C(21) C(22) C(23) 121.6(6)
C(23) C(22) N(25) 119.9(7)
C(19) C(24) C(23) 121.4(4)
C(22) N(25) O(27) 117.2(6)
C(18) C(28) C(29) 112.4(4)
C(28) C(29) O(31) 111.8(4)

loop_
_geom_bond_atom_site_label_1
_geom_bond_atom_site_label_2
_geom_bond_distance
O(1) O(2) 1.447(4)
O(2) C(3) 1.388(7)
C(3) O(13) 1.452(8)
C(4) C(5) 1.508(10)
C(5a) C(6) 1.532(10)
C(6) C(7) 1.491(9)
C(7) C(8) 1.510(11)
C(8a) C(9) 1.519(9)
C(9) C(10) 1.515(7)
C(10) O(11) 1.426(4)
O(11) C(12) 1.421(7)
C(12) O(13) 1.403(4)
C(18) C(19) 1.517(7)
C(19) C(20) 1.387(5)
C(20) C(21) 1.385(9)
C(22) C(23) 1.339(7)
C(23) C(24) 1.374(9)
N(25) O(27) 1.214(12)
C(29) O(30) 1.179(6)
O(1) C(12a) 1.446(6)
C(3) C(4) 1.533(10)
C(3) C(14) 1.518(10)
C(5) C(5a) 1.538(6)
C(5a) C(12a) 1.539(8)
C(6) C(15) 1.523(12)
C(8) C(8a) 1.540(9)
C(8a) C(12a) 1.533(5)
C(9) C(16) 1.533(6)
C(10) O(17) 1.415(6)
C(12) C(12a) 1.523(6)
O(17) C(18) 1.429(6)
C(18) C(28) 1.508(8)
C(19) C(24) 1.369(9)
C(21) C(22) 1.371(11)
C(22) N(25) 1.489(11)
N(25) O(26) 1.215(9)
C(28) C(29) 1.508(7)
C(29) O(31) 1.310(9)
